data_7127825
loop_
_publ_author_name
'Gogoi, Kongkona'
'Bora, Bidisha R.'
'Borah, Geetika'
'Sarma, Bipul'
'Gogoi, Sanjib'

_publ_section_title
;
 Synthesis of quaternary carbon-centered
 indolo[1,2-<i>a</i>]quinazolinones and indazolo[1,2-<i>a</i>]indazolones
 <i>via</i> C-H functionalization.
;
_journal_issue 11
_journal_name_full 'Chemical communications (Cambridge, England)'
_journal_page_first 1388
_journal_page_last 1391
_journal_paper_doi 10.1039/d0cc07419e
_journal_volume 57
_journal_year 2021
_chemical_formula_sum 'C23 H18 N2 O'
_chemical_formula_weight 338.39
_space_group_crystal_system triclinic
_space_group_IT_number 2
_space_group_name_Hall '-P 1'
_space_group_name_H-M_alt 'P -1'
_atom_sites_solution_hydrogens mixed
_audit_creation_method SHELXL-2014/7
_audit_update_record
;
2019-06-11 deposited with the CCDC.	2021-01-12 downloaded from the CCDC.
;
_cell_angle_alpha 90.502(13)
_cell_angle_beta 107.431(13)
_cell_angle_gamma 91.458(14)
_cell_formula_units_Z 2
_cell_length_a 8.213(10)
_cell_length_b 9.582(12)
_cell_length_c 11.527(14)
_cell_measurement_reflns_used 4839
_cell_measurement_temperature 100(2)
_cell_measurement_theta_max 22.36
_cell_measurement_theta_min 2.60
_cell_volume 865.1(18)
_computing_cell_refinement 'Bruker SAINT'
_computing_data_collection 'Bruker APEX2'
_computing_data_reduction 'Bruker SAINT'
_computing_molecular_graphics 'Bruker SHELXTL'
_computing_publication_material 'Bruker SHELXTL'
_computing_structure_refinement 'SHELXL-2014/7 (Sheldrick, 2014)'
_computing_structure_solution 'SHELXS-97 (Sheldrick 2008)'
_diffrn_ambient_temperature 100(2)
_diffrn_measured_fraction_theta_full 0.999
_diffrn_measured_fraction_theta_max 0.983
_diffrn_measurement_device_type 'Bruker APEX-II CCD'
_diffrn_measurement_method '\f and \w scans'
_diffrn_radiation_type MoK\a
_diffrn_radiation_wavelength 0.71073
_diffrn_reflns_av_R_equivalents 0.0601
_diffrn_reflns_av_unetI/netI 0.0360
_diffrn_reflns_Laue_measured_fraction_full 0.999
_diffrn_reflns_Laue_measured_fraction_max 0.983
_diffrn_reflns_limit_h_max 11
_diffrn_reflns_limit_h_min -11
_diffrn_reflns_limit_k_max 13
_diffrn_reflns_limit_k_min -13
_diffrn_reflns_limit_l_max 15
_diffrn_reflns_limit_l_min -15
_diffrn_reflns_number 28815
_diffrn_reflns_point_group_measured_fraction_full 0.999
_diffrn_reflns_point_group_measured_fraction_max 0.983
_diffrn_reflns_theta_full 25.000
_diffrn_reflns_theta_max 28.990
_diffrn_reflns_theta_min 1.852
_exptl_absorpt_coefficient_mu 0.080
_exptl_absorpt_correction_T_max 0.982
_exptl_absorpt_correction_T_min 0.977
_exptl_absorpt_correction_type multi-scan
_exptl_absorpt_process_details SADABS
_exptl_crystal_colour yellow
_exptl_crystal_density_diffrn 1.299
_exptl_crystal_description block
_exptl_crystal_F_000 356
_exptl_crystal_size_max 0.280
_exptl_crystal_size_mid 0.220
_exptl_crystal_size_min 0.210
_refine_diff_density_max 0.301
_refine_diff_density_min -0.259
_refine_diff_density_rms 0.068
_refine_ls_extinction_method none
_refine_ls_goodness_of_fit_ref 1.011
_refine_ls_hydrogen_treatment mixed
_refine_ls_matrix_type full
_refine_ls_number_parameters 240
_refine_ls_number_reflns 4523
_refine_ls_number_restraints 0
_refine_ls_restrained_S_all 1.011
_refine_ls_R_factor_all 0.0759
_refine_ls_R_factor_gt 0.0491
_refine_ls_shift/su_max 0.000
_refine_ls_shift/su_mean 0.000
_refine_ls_structure_factor_coef Fsqd
_refine_ls_weighting_details 'w=1/[\s^2^(Fo^2^)+(0.1000P)^2^+0.0596P] where P=(Fo^2^+2Fc^2^)/3'
_refine_ls_weighting_scheme calc
_refine_ls_wR_factor_gt 0.1460
_refine_ls_wR_factor_ref 0.1722
_reflns_Friedel_coverage 0.000
_reflns_number_gt 3142
_reflns_number_total 4523
_reflns_threshold_expression 'I > 2\s(I)'
_cod_data_source_file d0cc07419e2.cif
_cod_data_source_block BS_KGH_24_1_0m
_cod_depositor_comments 'Adding full bibliography for 7127823--7127825.cif.'
_cod_original_cell_volume 865.1(19)
_cod_database_code 7127825
_shelx_shelxl_version_number 2014/7
_shelx_space_group_comment
;
The symmetry employed for this shelxl refinement is uniquely defined
by the following loop, which should always be used as a source of
symmetry information in preference to the above space-group names.
They are only intended as comments.
;
_shelx_estimated_absorpt_t_min 0.978
_shelx_estimated_absorpt_t_max 0.983

loop_
_space_group_symop_operation_xyz
'x, y, z'
'-x, -y, -z'

loop_
_atom_site_label
_atom_site_type_symbol
_atom_site_fract_x
_atom_site_fract_y
_atom_site_fract_z
_atom_site_U_iso_or_equiv
_atom_site_adp_type
_atom_site_occupancy
_atom_site_site_symmetry_order
_atom_site_calc_flag
_atom_site_refinement_flags_posn
_atom_site_refinement_flags_adp
_atom_site_refinement_flags_occupancy
_atom_site_disorder_assembly
_atom_site_disorder_group
O1 O 0.05512(15) 0.84427(11) 0.59252(9) 0.0414(3) Uani 1 1 d . . . . .
N1 N 0.02042(16) 0.85920(12) 0.39124(11) 0.0328(3) Uani 1 1 d . . . . .
N2 N 0.07257(17) 0.66409(12) 0.27935(11) 0.0359(3) Uani 1 1 d . . . . .
C3 C 0.16026(18) 0.66075(14) 0.49681(13) 0.0327(3) Uani 1 1 d . . . . .
C2 C 0.07666(18) 0.79561(14) 0.49879(13) 0.0313(3) Uani 1 1 d . . . . .
C18 C 0.25358(18) 0.87751(14) 0.29599(12) 0.0321(3) Uani 1 1 d . . . . .
C1 C 0.07511(18) 0.81668(14) 0.28681(12) 0.0314(3) Uani 1 1 d . . . . .
C15 C -0.05836(19) 0.85762(16) 0.16858(13) 0.0353(3) Uani 1 1 d . . . . .
C4 C 0.14923(19) 0.59359(14) 0.38647(14) 0.0347(3) Uani 1 1 d . . . . .
C5 C 0.2419(2) 0.59745(16) 0.60619(15) 0.0421(4) Uani 1 1 d . . . . .
H5 H 0.2511 0.6433 0.6794 0.051 Uiso 1 1 calc R U . . .
C23 C 0.3625(2) 0.80553(16) 0.24823(14) 0.0402(4) Uani 1 1 d . . . . .
H23 H 0.3321 0.7156 0.2170 0.048 Uiso 1 1 calc R U . . .
C14 C -0.1290(2) 0.72760(18) 0.10438(14) 0.0419(4) Uani 1 1 d . . . . .
C9 C -0.0526(2) 0.61537(16) 0.17453(13) 0.0385(3) Uani 1 1 d . . . . .
C8 C 0.2192(2) 0.46167(16) 0.38780(16) 0.0460(4) Uani 1 1 d . . . . .
H8 H 0.2139 0.4158 0.3153 0.055 Uiso 1 1 calc R U . . .
C7 C 0.2962(2) 0.40050(17) 0.49777(18) 0.0530(5) Uani 1 1 d . . . . .
H7 H 0.3404 0.3120 0.4984 0.064 Uiso 1 1 calc R U . . .
C19 C 0.3025(2) 1.01026(17) 0.34419(17) 0.0484(4) Uani 1 1 d . . . . .
H19 H 0.2321 1.0593 0.3790 0.058 Uiso 1 1 calc R U . . .
C6 C 0.3093(2) 0.46683(18) 0.60644(17) 0.0527(4) Uani 1 1 d . . . . .
H6 H 0.3632 0.4242 0.6796 0.063 Uiso 1 1 calc R U . . .
C22 C 0.5167(2) 0.8655(2) 0.24625(17) 0.0510(4) Uani 1 1 d . . . . .
H22 H 0.5895 0.8158 0.2142 0.061 Uiso 1 1 calc R U . . .
C10 C -0.1019(3) 0.47821(19) 0.13792(17) 0.0539(5) Uani 1 1 d . . . . .
H10 H -0.0515 0.4036 0.1851 0.065 Uiso 1 1 calc R U . . .
C21 C 0.5623(2) 0.9989(2) 0.29182(18) 0.0558(5) Uani 1 1 d . . . . .
H21 H 0.6649 1.0402 0.2893 0.067 Uiso 1 1 calc R U . . .
C16 C -0.0948(2) 0.99016(18) 0.14219(16) 0.0496(4) Uani 1 1 d . . . . .
H16 H -0.0305 1.0570 0.1971 0.060 Uiso 1 1 calc R U . . .
C20 C 0.4561(3) 1.0702(2) 0.3407(2) 0.0616(5) Uani 1 1 d . . . . .
H20 H 0.4873 1.1600 0.3721 0.074 Uiso 1 1 calc R U . . .
C13 C -0.2548(3) 0.7011(2) -0.00618(18) 0.0622(5) Uani 1 1 d . . . . .
H13 H -0.3054 0.7746 -0.0547 0.075 Uiso 1 1 calc R U . . .
C11 C -0.2292(3) 0.4568(2) 0.0281(2) 0.0750(7) Uani 1 1 d . . . . .
H11 H -0.2651 0.3659 0.0020 0.090 Uiso 1 1 calc R U . . .
C17 C -0.2265(3) 1.0432(3) 0.0351(2) 0.0789(7) Uani 1 1 d . . . . .
H17A H -0.1982 1.0196 -0.0375 0.118 Uiso 1 1 calc R U . . .
H17B H -0.2309 1.1428 0.0422 0.118 Uiso 1 1 calc R U . . .
H17C H -0.3357 1.0017 0.0311 0.118 Uiso 1 1 calc R U . . .
C12 C -0.3035(3) 0.5653(3) -0.0428(2) 0.0797(7) Uani 1 1 d . . . . .
H12 H -0.3876 0.5472 -0.1163 0.096 Uiso 1 1 calc R U . . .
H1A H -0.024(2) 0.950(2) 0.3859(17) 0.056(5) Uiso 1 1 d . . . . .

loop_
_atom_site_aniso_label
_atom_site_aniso_U_11
_atom_site_aniso_U_22
_atom_site_aniso_U_33
_atom_site_aniso_U_23
_atom_site_aniso_U_13
_atom_site_aniso_U_12
O1 0.0531(7) 0.0386(6) 0.0369(6) -0.0014(4) 0.0199(5) 0.0039(5)
N1 0.0362(7) 0.0301(6) 0.0351(6) 0.0009(5) 0.0148(5) 0.0059(5)
N2 0.0422(7) 0.0290(6) 0.0352(6) -0.0048(5) 0.0097(5) -0.0003(5)
C3 0.0319(7) 0.0293(6) 0.0382(7) 0.0016(5) 0.0124(6) 0.0003(5)
C2 0.0302(7) 0.0300(6) 0.0350(7) -0.0019(5) 0.0123(6) -0.0025(5)
C18 0.0311(7) 0.0351(7) 0.0300(7) 0.0020(5) 0.0090(5) 0.0030(5)
C1 0.0349(7) 0.0278(6) 0.0323(7) -0.0014(5) 0.0112(6) 0.0022(5)
C15 0.0322(7) 0.0424(8) 0.0324(7) 0.0008(6) 0.0112(6) 0.0037(6)
C4 0.0348(7) 0.0295(6) 0.0412(8) 0.0002(6) 0.0136(6) 0.0005(5)
C5 0.0462(9) 0.0384(8) 0.0415(8) 0.0055(6) 0.0126(7) 0.0035(6)
C23 0.0399(8) 0.0408(8) 0.0425(8) 0.0039(6) 0.0154(7) 0.0088(6)
C14 0.0375(8) 0.0545(9) 0.0340(8) -0.0045(7) 0.0116(6) -0.0019(7)
C9 0.0407(8) 0.0429(8) 0.0342(8) -0.0079(6) 0.0155(6) -0.0052(6)
C8 0.0544(10) 0.0331(7) 0.0536(10) -0.0047(7) 0.0206(8) 0.0063(7)
C7 0.0553(11) 0.0353(8) 0.0704(12) 0.0082(8) 0.0208(9) 0.0134(7)
C19 0.0443(9) 0.0452(9) 0.0601(11) -0.0146(8) 0.0237(8) -0.0081(7)
C6 0.0562(11) 0.0450(9) 0.0559(11) 0.0137(8) 0.0142(9) 0.0122(8)
C22 0.0383(9) 0.0644(11) 0.0570(11) 0.0106(9) 0.0231(8) 0.0133(8)
C10 0.0675(12) 0.0458(9) 0.0485(10) -0.0123(8) 0.0190(9) -0.0137(8)
C21 0.0343(9) 0.0732(12) 0.0606(11) 0.0056(9) 0.0160(8) -0.0073(8)
C16 0.0506(10) 0.0504(9) 0.0458(9) 0.0088(7) 0.0105(8) 0.0100(8)
C20 0.0515(11) 0.0606(11) 0.0754(14) -0.0173(10) 0.0253(10) -0.0195(9)
C13 0.0587(12) 0.0742(13) 0.0442(10) -0.0060(9) 0.0014(9) -0.0025(10)
C11 0.0918(17) 0.0644(13) 0.0602(13) -0.0229(10) 0.0128(12) -0.0283(12)
C17 0.0883(17) 0.0825(15) 0.0586(13) 0.0223(11) 0.0079(12) 0.0305(13)
C12 0.0796(16) 0.0868(16) 0.0543(12) -0.0195(12) -0.0056(11) -0.0169(13)

loop_
_atom_type_symbol
_atom_type_description
_atom_type_scat_dispersion_real
_atom_type_scat_dispersion_imag
_atom_type_scat_source
C C 0.0033 0.0016 'International Tables Vol C Tables 4.2.6.8 and 6.1.1.4'
H H 0.0000 0.0000 'International Tables Vol C Tables 4.2.6.8 and 6.1.1.4'
N N 0.0061 0.0033 'International Tables Vol C Tables 4.2.6.8 and 6.1.1.4'
O O 0.0106 0.0060 'International Tables Vol C Tables 4.2.6.8 and 6.1.1.4'

loop_
_geom_angle_atom_site_label_1
_geom_angle_atom_site_label_2
_geom_angle_atom_site_label_3
_geom_angle
_geom_angle_site_symmetry_1
_geom_angle_site_symmetry_3
_geom_angle_publ_flag
C2 N1 C1 121.48(14) . . ?
C2 N1 H1A 121.1(12) . . ?
C1 N1 H1A 114.3(11) . . ?
C4 N2 C9 128.98(14) . . ?
C4 N2 C1 117.11(12) . . ?
C9 N2 C1 110.59(12) . . ?
C5 C3 C4 120.08(16) . . ?
C5 C3 C2 119.26(14) . . ?
C4 C3 C2 120.57(13) . . ?
O1 C2 N1 122.11(15) . . ?
O1 C2 C3 122.14(13) . . ?
N1 C2 C3 115.72(13) . . ?
C23 C18 C19 118.78(15) . . ?
C23 C18 C1 120.67(15) . . ?
C19 C18 C1 120.37(13) . . ?
N2 C1 N1 108.93(11) . . ?
N2 C1 C15 103.62(12) . . ?
N1 C1 C15 109.80(14) . . ?
N2 C1 C18 110.76(12) . . ?
N1 C1 C18 111.46(12) . . ?
C15 C1 C18 111.97(13) . . ?
C16 C15 C14 131.67(17) . . ?
C16 C15 C1 121.80(14) . . ?
C14 C15 C1 106.50(14) . . ?
N2 C4 C3 117.84(15) . . ?
N2 C4 C8 122.96(15) . . ?
C3 C4 C8 119.17(14) . . ?
C6 C5 C3 120.26(16) . . ?
C6 C5 H5 119.9 . . ?
C3 C5 H5 119.9 . . ?
C18 C23 C22 120.78(17) . . ?
C18 C23 H23 119.6 . . ?
C22 C23 H23 119.6 . . ?
C13 C14 C9 119.17(18) . . ?
C13 C14 C15 131.81(17) . . ?
C9 C14 C15 108.99(16) . . ?
C10 C9 C14 121.40(17) . . ?
C10 C9 N2 128.45(15) . . ?
C14 C9 N2 110.15(15) . . ?
C7 C8 C4 119.32(16) . . ?
C7 C8 H8 120.3 . . ?
C4 C8 H8 120.3 . . ?
C6 C7 C8 121.73(17) . . ?
C6 C7 H7 119.1 . . ?
C8 C7 H7 119.1 . . ?
C18 C19 C20 120.12(17) . . ?
C18 C19 H19 119.9 . . ?
C20 C19 H19 119.9 . . ?
C7 C6 C5 119.41(16) . . ?
C7 C6 H6 120.3 . . ?
C5 C6 H6 120.3 . . ?
C21 C22 C23 119.93(16) . . ?
C21 C22 H22 120.0 . . ?
C23 C22 H22 120.0 . . ?
C11 C10 C9 117.42(18) . . ?
C11 C10 H10 121.3 . . ?
C9 C10 H10 121.3 . . ?
C20 C21 C22 119.66(17) . . ?
C20 C21 H21 120.2 . . ?
C22 C21 H21 120.2 . . ?
C15 C16 C17 127.20(19) . . ?
C15 C16 H16 116.4 . . ?
C17 C16 H16 116.4 . . ?
C21 C20 C19 120.70(19) . . ?
C21 C20 H20 119.6 . . ?
C19 C20 H20 119.6 . . ?
C12 C13 C14 119.5(2) . . ?
C12 C13 H13 120.2 . . ?
C14 C13 H13 120.2 . . ?
C12 C11 C10 122.0(2) . . ?
C12 C11 H11 119.0 . . ?
C10 C11 H11 119.0 . . ?
C16 C17 H17A 109.5 . . ?
C16 C17 H17B 109.5 . . ?
H17A C17 H17B 109.5 . . ?
C16 C17 H17C 109.5 . . ?
H17A C17 H17C 109.5 . . ?
H17B C17 H17C 109.5 . . ?
C11 C12 C13 120.4(2) . . ?
C11 C12 H12 119.8 . . ?
C13 C12 H12 119.8 . . ?

loop_
_geom_bond_atom_site_label_1
_geom_bond_atom_site_label_2
_geom_bond_distance
_geom_bond_site_symmetry_2
_geom_bond_publ_flag
O1 C2 1.235(2) . ?
N1 C2 1.344(2) . ?
N1 C1 1.463(2) . ?
N1 H1A 0.94(2) . ?
N2 C4 1.396(2) . ?
N2 C9 1.399(2) . ?
N2 C1 1.463(2) . ?
C3 C5 1.391(2) . ?
C3 C4 1.398(3) . ?
C3 C2 1.482(2) . ?
C18 C23 1.378(2) . ?
C18 C19 1.384(3) . ?
C18 C1 1.537(3) . ?
C1 C15 1.533(2) . ?
C15 C16 1.329(3) . ?
C15 C14 1.458(3) . ?
C4 C8 1.400(3) . ?
C5 C6 1.381(3) . ?
C5 H5 0.9300 . ?
C23 C22 1.384(3) . ?
C23 H23 0.9300 . ?
C14 C13 1.396(3) . ?
C14 C9 1.396(3) . ?
C9 C10 1.389(3) . ?
C8 C7 1.379(3) . ?
C8 H8 0.9300 . ?
C7 C6 1.373(3) . ?
C7 H7 0.9300 . ?
C19 C20 1.384(3) . ?
C19 H19 0.9300 . ?
C6 H6 0.9300 . ?
C22 C21 1.377(3) . ?
C22 H22 0.9300 . ?
C10 C11 1.389(3) . ?
C10 H10 0.9300 . ?
C21 C20 1.365(3) . ?
C21 H21 0.9300 . ?
C16 C17 1.480(3) . ?
C16 H16 0.9300 . ?
C20 H20 0.9300 . ?
C13 C12 1.376(3) . ?
C13 H13 0.9300 . ?
C11 C12 1.367(4) . ?
C11 H11 0.9300 . ?
C17 H17A 0.9600 . ?
C17 H17B 0.9600 . ?
C17 H17C 0.9600 . ?
C12 H12 0.9300 . ?
